data_7211533
loop_
_publ_author_name
'Sun, Li-Xin'
'Qi, Yan'
'Wang, You-Ming'
'Che, Yun-Xia'
'Zheng, Ji-Min'

_publ_section_title
;
 A variety of novel complexes constructed from
 biphenyl-3,3&#x2032;,4,4&#x2032;-tetracarboxylate and flexible
 bis(imidazole) ligands
;
_journal_issue 5
_journal_name_full CrystEngComm
_journal_page_first 1540
_journal_paper_doi 10.1039/b909590j
_journal_volume 12
_journal_year 2010
_chemical_formula_sum 'C18 H25 N4 Ni O9'
_chemical_formula_weight 500.11
_chemical_name_systematic
;
?
;
_space_group_IT_number 2
_symmetry_cell_setting triclinic
_symmetry_space_group_name_Hall '-P 1'
_symmetry_space_group_name_H-M 'P -1'
_atom_sites_solution_hydrogens geom
_atom_sites_solution_primary direct
_atom_sites_solution_secondary difmap
_audit_creation_method SHELXL-97
_cell_angle_alpha 73.96(3)
_cell_angle_beta 84.82(3)
_cell_angle_gamma 88.36(3)
_cell_formula_units_Z 2
_cell_length_a 7.2130(14)
_cell_length_b 12.080(2)
_cell_length_c 12.795(3)
_cell_measurement_reflns_used 7435
_cell_measurement_temperature 293(2)
_cell_measurement_theta_max 27.49
_cell_measurement_theta_min 3.15
_cell_volume 1067.1(4)
_computing_cell_refinement 'RAXIS-RAPID Auto(Rigaku, 2004)'
_computing_data_collection 'RAXIS-RAPID Auto(Rigaku, 2004)'
_computing_data_reduction 'CrystalStructure(Rigaku/MSC, 2004)'
_computing_molecular_graphics 'SHELXL-97 (Sheldrick, 2001)'
_computing_publication_material 'SHELXL-97 (Sheldrick, 1997)'
_computing_structure_refinement 'SHELXL-97 (Sheldrick, 1997)'
_computing_structure_solution 'SHELXS-97 (Sheldrick, 1997)'
_diffrn_ambient_temperature 298(2)
_diffrn_measured_fraction_theta_full 0.993
_diffrn_measured_fraction_theta_max 0.993
_diffrn_measurement_device_type 'rigaku r-axis rapid IP area detector'
_diffrn_measurement_method '\w scans'
_diffrn_radiation_monochromator graphite
_diffrn_radiation_probe x-ray
_diffrn_radiation_type MoK\a
_diffrn_radiation_wavelength 0.71073
_diffrn_reflns_av_R_equivalents 0.0528
_diffrn_reflns_av_sigmaI/netI 0.0722
_diffrn_reflns_limit_h_max 8
_diffrn_reflns_limit_h_min -9
_diffrn_reflns_limit_k_max 14
_diffrn_reflns_limit_k_min -15
_diffrn_reflns_limit_l_max 16
_diffrn_reflns_limit_l_min -16
_diffrn_reflns_number 10670
_diffrn_reflns_theta_full 27.48
_diffrn_reflns_theta_max 27.48
_diffrn_reflns_theta_min 3.16
_diffrn_source 'rotating anode'
_exptl_absorpt_coefficient_mu 0.968
_exptl_absorpt_correction_T_max 0.8300
_exptl_absorpt_correction_T_min 0.8300
_exptl_absorpt_correction_type multi-scan
_exptl_crystal_density_diffrn 1.556
_exptl_crystal_density_method 'not measured'
_exptl_crystal_F_000 520
_exptl_crystal_size_max 0.20
_exptl_crystal_size_mid 0.20
_exptl_crystal_size_min 0.20
_refine_diff_density_max 0.804
_refine_diff_density_min -0.713
_refine_diff_density_rms 0.089
_refine_ls_extinction_method none
_refine_ls_goodness_of_fit_ref 1.042
_refine_ls_hydrogen_treatment constr
_refine_ls_matrix_type full
_refine_ls_number_parameters 286
_refine_ls_number_reflns 4863
_refine_ls_number_restraints 12
_refine_ls_restrained_S_all 1.041
_refine_ls_R_factor_all 0.0770
_refine_ls_R_factor_gt 0.0504
_refine_ls_shift/su_max 0.001
_refine_ls_shift/su_mean 0.000
_refine_ls_structure_factor_coef Fsqd
_refine_ls_weighting_details 'calc w=1/[\s^2^(Fo^2^)+(0.0244P)^2^+1.9145P] where P=(Fo^2^+2Fc^2^)/3'
_refine_ls_weighting_scheme calc
_refine_ls_wR_factor_gt 0.1006
_refine_ls_wR_factor_ref 0.1164
_reflns_number_gt 3648
_reflns_number_total 4863
_reflns_threshold_expression >2sigma(I)
_cod_data_source_file b909590j.txt
_cod_data_source_block shelxl4
_cod_depositor_comments
;
The following automatic conversions were performed:

'_symmetry_cell_setting' value 'Triclinic' changed to 'triclinic'
according to /home/saulius/struct/CIF-dictionaries/cif_core.dic
dictionary named 'cif_core.dic' version 2.4.2 from 2011-04-26.

Automatic conversion script
Id: cif_fix_values 1891 2012-01-12 08:04:46Z andrius 
;
_cod_original_sg_symbol_H-M P-1
_cod_database_code 7211533

loop_
_symmetry_equiv_pos_as_xyz
'x, y, z'
'-x, -y, -z'

loop_
_atom_site_label
_atom_site_type_symbol
_atom_site_fract_x
_atom_site_fract_y
_atom_site_fract_z
_atom_site_U_iso_or_equiv
_atom_site_adp_type
_atom_site_occupancy
_atom_site_symmetry_multiplicity
_atom_site_calc_flag
_atom_site_refinement_flags
C1 C 0.9110(5) 0.8083(3) 0.9756(3) 0.0321(8) Uani 1 1 d .
H1 H 1.0095 0.7755 0.9424 0.039 Uiso 1 1 calc R
C2 C 0.6399(5) 0.8711(3) 1.0137(3) 0.0345(9) Uani 1 1 d .
H2 H 0.5142 0.8899 1.0112 0.041 Uiso 1 1 calc R
C3 C 0.7486(5) 0.8923(4) 1.0858(3) 0.0379(9) Uani 1 1 d .
H3 H 0.7139 0.9270 1.1410 0.046 Uiso 1 1 calc R
C4 C 1.0943(5) 0.8512(4) 1.1150(3) 0.0365(9) Uani 1 1 d .
H4A H 1.1413 0.9292 1.0968 0.044 Uiso 1 1 calc R
H4B H 1.1882 0.8045 1.0879 0.044 Uiso 1 1 calc R
C5 C 1.0640(6) 0.8057(3) 1.2366(3) 0.0365(9) Uani 1 1 d .
H5A H 0.9862 0.7376 1.2560 0.044 Uiso 1 1 calc R
H5B H 1.1823 0.7848 1.2675 0.044 Uiso 1 1 calc R
C6 C 0.9220(6) 0.8543(4) 1.3913(3) 0.0388(9) Uani 1 1 d .
C7 C 0.8308(5) 0.9564(3) 1.4232(3) 0.0361(9) Uani 1 1 d .
H7B H 0.7958 0.9344 1.5012 0.043 Uiso 1 1 calc R
H7A H 0.9200 1.0187 1.4076 0.043 Uiso 1 1 calc R
C8 C 0.5039(5) 0.9380(3) 1.3735(3) 0.0366(9) Uani 1 1 d .
H8 H 0.4757 0.8644 1.4180 0.044 Uiso 1 1 calc R
C9 C 0.3930(5) 1.0084(3) 1.3036(3) 0.0343(8) Uani 1 1 d .
H9 H 0.2737 0.9905 1.2915 0.041 Uiso 1 1 calc R
C10 C 0.6474(5) 1.1001(3) 1.2923(3) 0.0301(8) Uani 1 1 d .
H10 H 0.7386 1.1567 1.2720 0.036 Uiso 1 1 calc R
C11 C 0.5276(4) 0.6605(3) 0.6509(2) 0.0225(7) Uani 1 1 d .
C12 C 0.3713(4) 0.6106(3) 0.6085(2) 0.0212(6) Uani 1 1 d .
C13 C 0.3775(5) 0.6163(3) 0.4976(3) 0.0253(7) Uani 1 1 d .
H13 H 0.4791 0.6502 0.4509 0.030 Uiso 1 1 calc R
C14 C 0.2343(5) 0.5722(3) 0.4565(3) 0.0262(7) Uani 1 1 d .
H14 H 0.2434 0.5754 0.3827 0.031 Uiso 1 1 calc R
C15 C 0.0777(4) 0.5231(3) 0.5220(2) 0.0209(6) Uani 1 1 d .
C16 C 0.0737(4) 0.5170(3) 0.6328(3) 0.0244(7) Uani 1 1 d .
H16 H -0.0292 0.4843 0.6791 0.029 Uiso 1 1 calc R
C17 C 0.2177(4) 0.5581(3) 0.6761(2) 0.0209(6) Uani 1 1 d .
C18 C 0.1971(4) 0.5414(3) 0.7982(3) 0.0242(7) Uani 1 1 d .
N1 N 0.4832(4) 1.1101(2) 1.2532(2) 0.0277(6) Uani 1 1 d .
N2 N 0.6661(4) 0.9973(3) 1.3654(2) 0.0297(6) Uani 1 1 d .
N3 N 0.7383(4) 0.8185(2) 0.9450(2) 0.0279(6) Uani 1 1 d .
N4 N 0.9245(4) 0.8513(3) 1.0602(2) 0.0295(7) Uani 1 1 d .
Ni1 Ni 0.63326(6) 0.74070(4) 0.83922(3) 0.02162(12) Uani 1 1 d .
O1 O 0.9758(3) 0.8935(2) 1.27766(19) 0.0312(6) Uani 1 1 d .
O2 O 0.5158(3) 0.6453(2) 0.75324(17) 0.0253(5) Uani 1 1 d .
O3 O 0.6535(4) 0.7140(2) 0.58571(19) 0.0397(7) Uani 1 1 d .
O4 O 0.2498(4) 0.4471(2) 0.85734(19) 0.0363(6) Uani 1 1 d .
O5 O 0.1181(3) 0.6206(2) 0.83312(19) 0.0305(6) Uani 1 1 d .
O6 O 0.3836(3) 0.7062(2) 0.93938(19) 0.0303(5) Uani 1 1 d D
H6C H 0.3314 0.6655 0.9066 0.036 Uiso 1 1 d RD
H6D H 0.3663 0.6663 1.0050 0.036 Uiso 1 1 d RD
O7 O 0.7581(3) 0.58362(19) 0.92506(18) 0.0262(5) Uani 1 1 d D
H7C H 0.7290 0.5696 0.9932 0.031 Uiso 1 1 d RD
H7D H 0.8714 0.5910 0.9003 0.031 Uiso 1 1 d RD
O8 O 0.8687(3) 0.77291(15) 0.72372(14) 0.0285(5) Uani 1 1 d D
H8A H 0.9602 0.7294 0.7455 0.034 Uiso 1 1 d RD
H8B H 0.8285 0.7463 0.6752 0.034 Uiso 1 1 d RD
O9 O 0.6314(3) 0.39639(15) 0.83972(14) 0.0490(7) Uani 1 1 d RD
H9A H 0.5153 0.3967 0.8309 0.059 Uiso 1 1 d RD
H9B H 0.6779 0.4559 0.8503 0.059 Uiso 1 1 d RD

loop_
_atom_site_aniso_label
_atom_site_aniso_U_11
_atom_site_aniso_U_22
_atom_site_aniso_U_33
_atom_site_aniso_U_23
_atom_site_aniso_U_13
_atom_site_aniso_U_12
C1 0.0277(18) 0.042(2) 0.0331(19) -0.0208(18) -0.0047(15) 0.0032(16)
C2 0.0207(17) 0.046(2) 0.044(2) -0.0232(19) -0.0098(15) 0.0075(16)
C3 0.033(2) 0.050(2) 0.040(2) -0.028(2) -0.0036(16) 0.0080(17)
C4 0.0287(19) 0.052(2) 0.035(2) -0.0210(19) -0.0083(16) 0.0051(17)
C5 0.043(2) 0.033(2) 0.037(2) -0.0125(17) -0.0140(17) 0.0103(17)
C6 0.042(2) 0.046(2) 0.0246(18) -0.0046(17) -0.0047(16) 0.0159(18)
C7 0.033(2) 0.050(2) 0.0254(18) -0.0080(17) -0.0129(15) 0.0131(17)
C8 0.032(2) 0.0287(19) 0.043(2) 0.0004(17) -0.0033(17) -0.0002(15)
C9 0.0287(19) 0.0327(19) 0.040(2) -0.0079(17) -0.0041(16) -0.0035(15)
C10 0.0293(19) 0.0289(18) 0.0303(18) -0.0043(16) -0.0064(15) 0.0006(15)
C11 0.0221(16) 0.0279(17) 0.0180(15) -0.0064(14) -0.0035(12) -0.0015(13)
C12 0.0233(16) 0.0233(16) 0.0184(15) -0.0065(13) -0.0069(12) 0.0001(13)
C13 0.0260(17) 0.0321(18) 0.0175(15) -0.0065(14) 0.0001(13) -0.0038(14)
C14 0.0295(18) 0.0348(19) 0.0163(15) -0.0094(14) -0.0046(13) -0.0031(14)
C15 0.0254(17) 0.0210(15) 0.0180(15) -0.0065(13) -0.0069(12) -0.0007(13)
C16 0.0218(16) 0.0332(18) 0.0193(15) -0.0078(14) -0.0039(13) -0.0041(14)
C17 0.0230(16) 0.0253(16) 0.0159(15) -0.0067(13) -0.0060(12) 0.0013(13)
C18 0.0186(16) 0.0362(19) 0.0182(15) -0.0073(15) -0.0041(12) -0.0020(14)
N1 0.0238(15) 0.0308(16) 0.0279(15) -0.0059(13) -0.0072(12) 0.0012(12)
N2 0.0301(16) 0.0318(16) 0.0253(15) -0.0037(13) -0.0068(12) 0.0056(13)
N3 0.0261(15) 0.0331(16) 0.0284(15) -0.0129(13) -0.0102(12) 0.0050(12)
N4 0.0242(15) 0.0405(17) 0.0287(15) -0.0168(14) -0.0075(12) 0.0046(13)
Ni1 0.0205(2) 0.0265(2) 0.0186(2) -0.00629(17) -0.00570(15) 0.00065(16)
O1 0.0352(14) 0.0329(13) 0.0247(12) -0.0068(11) -0.0044(10) 0.0064(11)
O2 0.0249(12) 0.0341(13) 0.0171(11) -0.0054(10) -0.0060(9) -0.0065(10)
O3 0.0343(15) 0.0628(18) 0.0210(12) -0.0087(13) 0.0015(11) -0.0234(13)
O4 0.0512(17) 0.0352(14) 0.0183(12) 0.0002(11) -0.0054(11) 0.0018(12)
O5 0.0202(12) 0.0496(16) 0.0258(12) -0.0167(12) -0.0049(10) 0.0059(11)
O6 0.0269(13) 0.0425(15) 0.0227(12) -0.0110(11) -0.0010(10) -0.0043(11)
O7 0.0259(12) 0.0317(13) 0.0196(11) -0.0040(10) -0.0042(9) 0.0018(10)
O8 0.0247(12) 0.0343(13) 0.0267(12) -0.0077(11) -0.0053(10) -0.0004(10)
O9 0.0583(19) 0.0400(16) 0.0466(17) -0.0093(14) -0.0036(15) 0.0076(14)

loop_
_atom_type_symbol
_atom_type_description
_atom_type_scat_dispersion_real
_atom_type_scat_dispersion_imag
_atom_type_scat_source
C C 0.0033 0.0016 'International Tables Vol C Tables 4.2.6.8 and 6.1.1.4'
H H 0.0000 0.0000 'International Tables Vol C Tables 4.2.6.8 and 6.1.1.4'
N N 0.0061 0.0033 'International Tables Vol C Tables 4.2.6.8 and 6.1.1.4'
O O 0.0106 0.0060 'International Tables Vol C Tables 4.2.6.8 and 6.1.1.4'
Ni Ni 0.3393 1.1124 'International Tables Vol C Tables 4.2.6.8 and 6.1.1.4'

loop_
_geom_angle_atom_site_label_1
_geom_angle_atom_site_label_2
_geom_angle_atom_site_label_3
_geom_angle
_geom_angle_site_symmetry_1
_geom_angle_site_symmetry_3
N3 C1 N4 111.2(3) . .
N3 C1 H1 124.4 . .
N4 C1 H1 124.4 . .
C3 C2 N3 111.0(3) . .
C3 C2 H2 124.5 . .
N3 C2 H2 124.5 . .
C2 C3 N4 105.5(3) . .
C2 C3 H3 127.3 . .
N4 C3 H3 127.3 . .
N4 C4 C5 112.9(3) . .
N4 C4 H4A 109.0 . .
C5 C4 H4A 109.0 . .
N4 C4 H4B 109.0 . .
C5 C4 H4B 109.0 . .
H4A C4 H4B 107.8 . .
O1 C5 C4 107.9(3) . .
O1 C5 H5A 110.1 . .
C4 C5 H5A 110.1 . .
O1 C5 H5B 110.1 . .
C4 C5 H5B 110.1 . .
H5A C5 H5B 108.4 . .
O1 C6 C7 106.3(3) . .
N2 C7 C6 112.3(3) . .
N2 C7 H7B 109.1 . .
C6 C7 H7B 109.1 . .
N2 C7 H7A 109.1 . .
C6 C7 H7A 109.1 . .
H7B C7 H7A 107.9 . .
C9 C8 N2 105.9(3) . .
C9 C8 H8 127.0 . .
N2 C8 H8 127.0 . .
C8 C9 N1 109.8(3) . .
C8 C9 H9 125.1 . .
N1 C9 H9 125.1 . .
N1 C10 N2 111.2(3) . .
N1 C10 H10 124.4 . .
N2 C10 H10 124.4 . .
O3 C11 O2 125.2(3) . .
O3 C11 C12 119.4(3) . .
O2 C11 C12 115.3(3) . .
C17 C12 C13 118.0(3) . .
C17 C12 C11 122.3(3) . .
C13 C12 C11 119.7(3) . .
C14 C13 C12 120.8(3) . .
C14 C13 H13 119.6 . .
C12 C13 H13 119.6 . .
C13 C14 C15 121.9(3) . .
C13 C14 H14 119.0 . .
C15 C14 H14 119.0 . .
C14 C15 C16 116.8(3) . .
C14 C15 C15 122.1(3) . 2_566
C16 C15 C15 121.1(4) . 2_566
C17 C16 C15 122.2(3) . .
C17 C16 H16 118.9 . .
C15 C16 H16 118.9 . .
C16 C17 C12 120.3(3) . .
C16 C17 C18 116.2(3) . .
C12 C17 C18 123.5(3) . .
O4 C18 O5 124.8(3) . .
O4 C18 C17 117.3(3) . .
O5 C18 C17 117.7(3) . .
C10 N1 C9 105.7(3) . .
C10 N1 Ni1 126.5(2) . 2_677
C9 N1 Ni1 126.7(2) . 2_677
C10 N2 C8 107.4(3) . .
C10 N2 C7 125.9(3) . .
C8 N2 C7 126.7(3) . .
C1 N3 C2 105.3(3) . .
C1 N3 Ni1 126.4(2) . .
C2 N3 Ni1 127.1(2) . .
C1 N4 C3 107.0(3) . .
C1 N4 C4 125.0(3) . .
C3 N4 C4 128.0(3) . .
O2 Ni1 N3 171.86(11) . .
O2 Ni1 N1 91.07(10) . 2_677
N3 Ni1 N1 94.62(11) . 2_677
O2 Ni1 O6 83.76(9) . .
N3 Ni1 O6 90.47(11) . .
N1 Ni1 O6 89.57(11) 2_677 .
O2 Ni1 O8 90.40(8) . .
N3 Ni1 O8 95.61(10) . .
N1 Ni1 O8 87.80(10) 2_677 .
O6 Ni1 O8 173.55(8) . .
O2 Ni1 O7 86.23(9) . .
N3 Ni1 O7 88.32(10) . .
N1 Ni1 O7 176.29(10) 2_677 .
O6 Ni1 O7 92.67(10) . .
O8 Ni1 O7 89.66(9) . .
C5 O1 C6 112.2(3) . .
C11 O2 Ni1 128.2(2) . .
Ni1 O6 H6C 98.9 . .
Ni1 O6 H6D 128.8 . .
H6C O6 H6D 101.6 . .
Ni1 O7 H7C 110.6 . .
Ni1 O7 H7D 103.6 . .
H7C O7 H7D 120.1 . .
Ni1 O8 H8A 112.4 . .
Ni1 O8 H8B 99.2 . .
H8A O8 H8B 104.2 . .
H9A O9 H9B 118.4 . .

loop_
_geom_bond_atom_site_label_1
_geom_bond_atom_site_label_2
_geom_bond_distance
_geom_bond_site_symmetry_2
C1 N3 1.332(4) .
C1 N4 1.336(4) .
C1 H1 0.9300 .
C2 C3 1.342(5) .
C2 N3 1.361(4) .
C2 H2 0.9300 .
C3 N4 1.393(4) .
C3 H3 0.9300 .
C4 N4 1.465(4) .
C4 C5 1.498(5) .
C4 H4A 0.9700 .
C4 H4B 0.9700 .
C5 O1 1.420(4) .
C5 H5A 0.9700 .
C5 H5B 0.9700 .
C6 O1 1.420(4) .
C6 C7 1.518(5) .
C7 N2 1.458(4) .
C7 H7B 0.9700 .
C7 H7A 0.9700 .
C8 C9 1.354(5) .
C8 N2 1.371(5) .
C8 H8 0.9300 .
C9 N1 1.371(5) .
C9 H9 0.9300 .
C10 N1 1.317(4) .
C10 N2 1.343(4) .
C10 H10 0.9300 .
C11 O3 1.240(4) .
C11 O2 1.266(4) .
C11 C12 1.503(4) .
C12 C17 1.393(5) .
C12 C13 1.399(4) .
C13 C14 1.383(4) .
C13 H13 0.9300 .
C14 C15 1.387(5) .
C14 H14 0.9300 .
C15 C16 1.397(4) .
C15 C15 1.487(6) 2_566
C16 C17 1.385(4) .
C16 H16 0.9300 .
C17 C18 1.513(4) .
C18 O4 1.251(4) .
C18 O5 1.264(4) .
N1 Ni1 2.065(3) 2_677
N3 Ni1 2.053(3) .
Ni1 O2 2.045(2) .
Ni1 N1 2.065(3) 2_677
Ni1 O6 2.095(2) .
Ni1 O8 2.118(2) .
Ni1 O7 2.132(2) .
O6 H6C 0.8429 .
O6 H6D 0.8452 .
O7 H7C 0.8490 .
O7 H7D 0.8472 .
O8 H8A 0.8501 .
O8 H8B 0.8492 .
O9 H9A 0.8549 .
O9 H9B 0.8504 .

loop_
_geom_torsion_atom_site_label_1
_geom_torsion_atom_site_label_2
_geom_torsion_atom_site_label_3
_geom_torsion_atom_site_label_4
_geom_torsion
_geom_torsion_site_symmetry_1
_geom_torsion_site_symmetry_4
N3 C2 C3 N4 0.3(5) . .
N4 C4 C5 O1 -77.3(4) . .
O1 C6 C7 N2 60.9(4) . .
N2 C8 C9 N1 -0.4(4) . .
O3 C11 C12 C17 -174.4(3) . .
O2 C11 C12 C17 4.2(5) . .
O3 C11 C12 C13 5.5(5) . .
O2 C11 C12 C13 -175.9(3) . .
C17 C12 C13 C14 0.6(5) . .
C11 C12 C13 C14 -179.3(3) . .
C12 C13 C14 C15 1.5(5) . .
C13 C14 C15 C16 -1.9(5) . .
C13 C14 C15 C15 179.2(4) . 2_566
C14 C15 C16 C17 0.3(5) . .
C15 C15 C16 C17 179.2(3) 2_566 .
C15 C16 C17 C12 1.8(5) . .
C15 C16 C17 C18 -177.7(3) . .
C13 C12 C17 C16 -2.2(5) . .
C11 C12 C17 C16 177.7(3) . .
C13 C12 C17 C18 177.2(3) . .
C11 C12 C17 C18 -2.9(5) . .
C16 C17 C18 O4 85.4(4) . .
C12 C17 C18 O4 -94.1(4) . .
C16 C17 C18 O5 -90.5(4) . .
C12 C17 C18 O5 90.0(4) . .
N2 C10 N1 C9 -0.3(4) . .
N2 C10 N1 Ni1 168.3(2) . 2_677
C8 C9 N1 C10 0.4(4) . .
C8 C9 N1 Ni1 -168.0(3) . 2_677
N1 C10 N2 C8 0.0(4) . .
N1 C10 N2 C7 178.8(3) . .
C9 C8 N2 C10 0.3(4) . .
C9 C8 N2 C7 -178.6(3) . .
C6 C7 N2 C10 -114.2(4) . .
C6 C7 N2 C8 64.4(5) . .
N4 C1 N3 C2 0.4(4) . .
N4 C1 N3 Ni1 -168.0(2) . .
C3 C2 N3 C1 -0.4(5) . .
C3 C2 N3 Ni1 167.8(3) . .
N3 C1 N4 C3 -0.2(4) . .
N3 C1 N4 C4 178.6(3) . .
C2 C3 N4 C1 -0.1(5) . .
C2 C3 N4 C4 -178.8(4) . .
C5 C4 N4 C1 -130.3(4) . .
C5 C4 N4 C3 48.2(5) . .
C1 N3 Ni1 O2 94.2(8) . .
C2 N3 Ni1 O2 -71.6(8) . .
C1 N3 Ni1 N1 -131.5(3) . 2_677
C2 N3 Ni1 N1 62.7(3) . 2_677
C1 N3 Ni1 O6 138.9(3) . .
C2 N3 Ni1 O6 -26.9(3) . .
C1 N3 Ni1 O8 -43.2(3) . .
C2 N3 Ni1 O8 150.9(3) . .
C1 N3 Ni1 O7 46.3(3) . .
C2 N3 Ni1 O7 -119.6(3) . .
C4 C5 O1 C6 173.4(3) . .
C7 C6 O1 C5 180.0(3) . .
O3 C11 O2 Ni1 22.5(5) . .
C12 C11 O2 Ni1 -156.0(2) . .
N3 Ni1 O2 C11 -171.8(6) . .
N1 Ni1 O2 C11 53.7(3) 2_677 .
O6 Ni1 O2 C11 143.2(3) . .
O8 Ni1 O2 C11 -34.1(3) . .
O7 Ni1 O2 C11 -123.7(3) . .
